data_4002230
loop_
_publ_author_name
'Floros, N.'
'Michel, C.'
'Hervieu, M.'
'Raveau, B.'

_publ_section_title
;
 A new hexagonal 16L perovskite-related structure: Ba4 Ca1-x Mn3+x O12-d
;
_journal_name_full 'Chemistry of Materials (1,1989-)'
_journal_page_first 3197
_journal_page_last 3201
_journal_volume 12
_journal_year 2000
_chemical_formula_sum 'Ba4 Ca0.9 Mn3.1 O11.5'
_space_group_IT_number 187
_symmetry_space_group_name_Hall 'P -6 2'
_symmetry_space_group_name_H-M 'P -6 m 2'
_cell_angle_alpha 90
_cell_angle_beta 90
_cell_angle_gamma 120
_cell_formula_units_Z 4
_cell_length_a 5.8003
_cell_length_b 5.8003
_cell_length_c 38.958
_cell_volume 1135.085
_citation_journal_id_ASTM CMATEX
_cod_data_source_file Floros_CMATEX_2000_1152.cif
_cod_data_source_block Ba4Ca0.9Mn3.1O11.5
_cod_database_code 4002230

loop_
_symmetry_equiv_pos_as_xyz
x,y,z
-x+y,-x,-z
-y,x-y,z
x,y,-z
-x+y,-x,z
-y,x-y,-z
-y,-x,-z
-x+y,y,z
x,x-y,-z
-y,-x,z
-x+y,y,-z
x,x-y,z

loop_
_atom_site_label
_atom_site_type_symbol
_atom_site_fract_x
_atom_site_fract_y
_atom_site_fract_z
_atom_site_occupancy
_atom_site_U_iso_or_equiv
O9 O-2 0.16667 0.83333 0.4394 1 0.0
Ba2 Ba+2 0.6667 0.3333 0.0573 1 0.0
O4 O-2 0.5 0.5 0.1941 1 0.0
Ba6 Ba+2 0.3333 0.6667 0.32215 1 0.0
Ba4 Ba+2 0 0 0.17785 1 0.0
Ba1 Ba+2 0.3333 0.6667 0 1 0.0
O2 O-2 0.16667 0.83333 0.0606 1 0.0
Ca1 Ca+2 0 0 0.0308 0.3 0.0
Mn2 Mn+3 0 0 0.0959 0.7 0.0
O3 O-2 0.83333 0.16667 0.1214 1 0.0
Ba5 Ba+2 0.6667 0.3333 0.25 1 0.0
Mn6 Mn+3 0.6667 0.3333 0.3478 0.7 0.0
Ba8 Ba+2 0.6667 0.3333 0.4427 1 0.0
O8 O-2 0.5 0.5 0.3786 1 0.0
Ca5 Ca+2 0.3333 0.6667 0.404 0.3 0.0
Mn3 Mn+3 0.6667 0.3333 0.1522 0.7 0.0
O7 O-2 0.83333 0.16667 0.306 1 0.0
Mn7 Mn+3 0.3333 0.6667 0.404 0.7 0.0
Ba3 Ba+2 0.3333 0.6667 0.10981 1 0.0
O5 O-2 0 0 0.25 1 0.0
O10 O-2 0.5 0.5 0.5 1 0.0
O1 O-2 0.83333 0.16667 0 1 0.0
Ba9 Ba+2 0 0 0.5 1 0.0
Mn4 Mn+6 0.6667 0.3333 0.2095 1 0.0
Mn1 Mn+3 0 0 0.0308 0.7 0.0
Ca3 Ca+2 0.6667 0.3333 0.1522 0.3 0.0
Ca2 Ca+2 0 0 0.0959 0.3 0.0
Ca6 Ca+2 0.3333 0.6667 0.4692 0.3 0.0
O6 O-2 0.3333 0.6667 0.25 1 0.0
Mn5 Mn+6 0 0 0.2905 1 0.0
Mn8 Mn+3 0.3333 0.6667 0.4692 0.7 0.0
Ca4 Ca+2 0.6667 0.3333 0.3478 0.3 0.0
Ba7 Ba+2 0 0 0.39019 1 0.0
